data_2018094
loop_
_publ_author_name
'Nalla, Sowjanya'
'Bond, Marcus R.'

_publ_section_title
;
 [CuCl~3~(H~2~O)]^{-^} complexes aggregated to form hydrate columns in
 methyl-substituted pyridinium or piperidinium salts
;
_journal_coeditor_code BM3105
_journal_issue 6
_journal_name_full 'Acta Crystallographica Section C'
_journal_page_first m185
_journal_page_last m194
_journal_paper_doi 10.1107/S0108270111017306
_journal_volume 67
_journal_year 2011
_chemical_formula_iupac '(C7 H10 N1) [Cu Cl3 (H2 O)]'
_chemical_formula_moiety 'C7 H10 N1 +, H2 Cl3 Cu1 O1 -'
_chemical_formula_sum 'C7 H12 Cl3 Cu N O'
_chemical_formula_weight 296.07
_chemical_name_systematic
;
3,4-dimethylpyridinium aquatrichloridocuprate(II)
;
_space_group_crystal_system monoclinic
_space_group_IT_number 12
_space_group_name_Hall '-C 2y'
_space_group_name_H-M_alt 'C 1 2/m 1'
_symmetry_space_group_name_Hall '-C 2y'
_symmetry_space_group_name_H-M 'C 1 2/m 1'
_atom_sites_solution_hydrogens difmap
_atom_sites_solution_primary direct
_atom_sites_solution_secondary difmap
_cell_angle_alpha 90
_cell_angle_beta 103.967(2)
_cell_angle_gamma 90
_cell_formula_units_Z 4
_cell_length_a 15.3144(4)
_cell_length_b 8.8708(2)
_cell_length_c 8.7761(2)
_cell_measurement_reflns_used 1723
_cell_measurement_temperature 295(2)
_cell_measurement_theta_max 29.575
_cell_measurement_theta_min 2.91
_cell_volume 1156.99(5)
_computing_cell_refinement 'SCALEPACK (Otwinowski & Minor, 1997)'
_computing_data_collection 'COLLECT (Nonius, 1998)'
_computing_data_reduction 'DENZO and SCALEPACK (Otwinowski & Minor, 1997)'
_computing_molecular_graphics 'ORTEP-3 for Windows (Farrugia, 1997)'
_computing_publication_material 'WinGX (Farrugia, 1999)'
_computing_structure_refinement 'SHELXL97 (Sheldrick, 2008)'
_computing_structure_solution 'SIR92 (Altomare <i>et al.</i>, 1993)'
_diffrn_ambient_temperature 295(2)
_diffrn_detector_area_resol_mean 9
_diffrn_measured_fraction_theta_full 0.993
_diffrn_measured_fraction_theta_max 0.993
_diffrn_measurement_device '95mm CCD camera on \k-goniostat'
_diffrn_measurement_device_type 'Nonius KappaCCD area-detector'
_diffrn_measurement_method CCD
_diffrn_radiation_monochromator graphite
_diffrn_radiation_type MoK\a
_diffrn_radiation_wavelength 0.71073
_diffrn_reflns_av_R_equivalents 0.0129
_diffrn_reflns_limit_h_max 21
_diffrn_reflns_limit_h_min -21
_diffrn_reflns_limit_k_max 12
_diffrn_reflns_limit_k_min -12
_diffrn_reflns_limit_l_max 12
_diffrn_reflns_limit_l_min -12
_diffrn_reflns_number 3244
_diffrn_reflns_theta_full 29.6
_diffrn_reflns_theta_max 29.6
_diffrn_reflns_theta_min 4.05
_exptl_absorpt_coefficient_mu 2.542
_exptl_absorpt_correction_T_max 0.880
_exptl_absorpt_correction_T_min 0.727
_exptl_absorpt_correction_type multi-scan
_exptl_absorpt_process_details '(DENZO/SCALEPACK; Otwinowski & Minor, 1997)'
_exptl_crystal_colour green
_exptl_crystal_density_diffrn 1.7
_exptl_crystal_density_method 'not measured'
_exptl_crystal_description prism
_exptl_crystal_F_000 596
_exptl_crystal_size_max 0.17
_exptl_crystal_size_mid 0.08
_exptl_crystal_size_min 0.05
_refine_diff_density_max 0.705
_refine_diff_density_min -0.572
_refine_ls_extinction_coef 0.0072(12)
_refine_ls_extinction_expression Fc^*^=kFc[1+0.001xFc^2^\l^3^/sin(2\q)]^-1/4^
_refine_ls_extinction_method SHELXL
_refine_ls_goodness_of_fit_ref 1.064
_refine_ls_hydrogen_treatment mixed
_refine_ls_matrix_type full
_refine_ls_number_parameters 77
_refine_ls_number_reflns 1724
_refine_ls_number_restraints 2
_refine_ls_restrained_S_all 1.064
_refine_ls_R_factor_all 0.0398
_refine_ls_R_factor_gt 0.0327
_refine_ls_shift/su_max 0.001
_refine_ls_shift/su_mean 0
_refine_ls_structure_factor_coef Fsqd
_refine_ls_weighting_details 'calc w=1/[\s^2^(Fo^2^)+(0.0450P)^2^+1.2996P] where P=(Fo^2^+2Fc^2^)/3'
_refine_ls_weighting_scheme calc
_refine_ls_wR_factor_gt 0.0858
_refine_ls_wR_factor_ref 0.0901
_reflns_number_gt 1485
_reflns_number_total 1724
_reflns_threshold_expression I>2\s(I)
_cod_data_source_file bm3105.cif
_cod_data_source_block II295K
_cod_database_code 2018094
_cod_database_fobs_code 2018094

loop_
_space_group_symop_operation_xyz
'x, y, z'
'-x, y, -z'
'x+1/2, y+1/2, z'
'-x+1/2, y+1/2, -z'
'-x, -y, -z'
'x, -y, z'
'-x+1/2, -y+1/2, -z'
'x+1/2, -y+1/2, z'

loop_
_atom_site_type_symbol
_atom_site_label
_atom_site_fract_x
_atom_site_fract_y
_atom_site_fract_z
_atom_site_U_iso_or_equiv
_atom_site_adp_type
_atom_site_calc_flag
_atom_site_occupancy
_atom_site_symmetry_multiplicity
_atom_site_disorder_assembly
_atom_site_disorder_group
Cu Cu1 0.62501(2) 0.0000 0.07768(4) 0.03999(16) Uani d 1 2 . .
Cl Cl1 0.51275(6) 0.0000 0.20481(11) 0.0517(2) Uani d 1 2 . .
Cl Cl2 0.65076(4) 0.25070(6) 0.11599(8) 0.05229(19) Uani d 1 1 . .
O O1 0.71364(19) 0.0000 -0.0534(4) 0.0653(8) Uani d 1 2 . .
H H1W 0.7439(12) 0.0757(6) -0.049(4) 0.078 Uiso d 1 1 . .
C C3 0.8656(3) 0.0000 0.3902(5) 0.0706(13) Uani d 0.50 2 . -1
C C31 0.7961(4) 0.0000 0.4863(8) 0.126(3) Uani d 0.50 2 . -1
H H31A 0.7809 -0.1020 0.5057 0.190 Uiso calc 0.13 1 . -1
H H31B 0.7431 0.0520 0.4298 0.190 Uiso calc 0.13 1 . -1
H H31C 0.8200 0.0501 0.5845 0.190 Uiso calc 0.13 1 . -1
H H31D 0.7818 0.1020 0.5076 0.190 Uiso calc 0.13 1 . -1
H H31E 0.8196 -0.0520 0.5835 0.190 Uiso calc 0.13 1 . -1
H H31F 0.7427 -0.0501 0.4289 0.190 Uiso calc 0.13 1 . -1
C C4 0.8991(2) 0.1290(4) 0.3472(3) 0.0686(8) Uani d 0.50 1 . -1
C C41 0.8674(4) 0.2581(6) 0.4090(7) 0.0603(13) Uani d 0.50 1 . -1
H H41A 0.8932 0.3463 0.3739 0.090 Uiso calc 0.25 1 . -1
H H41B 0.8843 0.2539 0.5216 0.090 Uiso calc 0.25 1 . -1
H H41C 0.8030 0.2626 0.3738 0.090 Uiso calc 0.25 1 . -1
H H41D 0.8271 0.2289 0.4723 0.090 Uiso calc 0.25 1 . -1
H H41E 0.8361 0.3213 0.3246 0.090 Uiso calc 0.25 1 . -1
H H41F 0.9173 0.3125 0.4724 0.090 Uiso calc 0.25 1 . -1
C C5 0.96291(18) 0.1310(3) 0.2574(3) 0.0630(6) Uani d 0.50 1 . -1
H H5 0.9837 0.2221 0.2273 0.076 Uiso calc 0.50 1 . -1
C C6 0.9940(3) 0.0000 0.2150(4) 0.0608(9) Uani d 0.50 2 . -1
H H6 1.0326 0.0000 0.1478 0.073 Uiso d 0.50 2 . -1
C C3A 0.8656(3) 0.0000 0.3902(5) 0.0706(13) Uani d 0.50 2 . -2
C C31A 0.7961(4) 0.0000 0.4863(8) 0.126(3) Uani d 0.50 2 . -2
H H31G 0.7812 -0.1020 0.5064 0.190 Uiso calc 0.13 1 . -2
H H31H 0.7430 0.0513 0.4295 0.190 Uiso calc 0.13 1 . -2
H H31I 0.8199 0.0507 0.5842 0.190 Uiso calc 0.13 1 . -2
H H31J 0.7815 0.1020 0.5070 0.190 Uiso calc 0.13 1 . -2
H H31K 0.8197 -0.0513 0.5838 0.190 Uiso calc 0.13 1 . -2
H H31L 0.7428 -0.0507 0.4292 0.190 Uiso calc 0.13 1 . -2
C C2A 0.8991(2) 0.1290(4) 0.3472(3) 0.0686(8) Uani d 0.50 1 . -2
H H2A 0.8790 0.2202 0.3785 0.082 Uiso calc 0.50 1 . -2
N N1A 0.96291(18) 0.1310(3) 0.2574(3) 0.0630(6) Uani d 0.50 1 . -2
H H1A 0.9821 0.2152 0.2296 0.076 Uiso calc 0.50 1 . -2
C C6A 0.9940(3) 0.0000 0.2150(4) 0.0608(9) Uani d 0.50 2 . -2
H H6A 1.0326 0.0000 0.1478 0.073 Uiso d 0.50 2 . -2

loop_
_atom_site_aniso_label
_atom_site_aniso_U_11
_atom_site_aniso_U_22
_atom_site_aniso_U_33
_atom_site_aniso_U_12
_atom_site_aniso_U_13
_atom_site_aniso_U_23
Cu1 0.0396(2) 0.0303(2) 0.0556(3) 0.000 0.02215(17) 0.000
Cl1 0.0548(4) 0.0398(4) 0.0711(5) 0.000 0.0357(4) 0.000
Cl2 0.0558(3) 0.0343(3) 0.0752(4) -0.0086(2) 0.0323(3) -0.0081(2)
O1 0.0662(16) 0.0355(11) 0.114(2) 0.000 0.0598(17) 0.000
C3 0.048(2) 0.111(4) 0.0500(19) 0.000 0.0077(16) 0.000
C31 0.072(3) 0.220(10) 0.100(4) 0.000 0.046(3) 0.000
C4 0.0525(14) 0.089(2) 0.0611(15) 0.0114(15) 0.0068(12) -0.0189(15)
C41 0.061(3) 0.044(3) 0.077(3) 0.013(2) 0.018(3) -0.003(2)
C5 0.0617(14) 0.0673(16) 0.0594(13) -0.0042(12) 0.0135(11) 0.0038(11)
C6 0.057(2) 0.079(3) 0.0491(18) 0.000 0.0178(16) 0.000
C3A 0.048(2) 0.111(4) 0.0500(19) 0.000 0.0077(16) 0.000
C31A 0.072(3) 0.220(10) 0.100(4) 0.000 0.046(3) 0.000
C2A 0.0525(14) 0.089(2) 0.0611(15) 0.0114(15) 0.0068(12) -0.0189(15)
N1A 0.0617(14) 0.0673(16) 0.0594(13) -0.0042(12) 0.0135(11) 0.0038(11)
C6A 0.057(2) 0.079(3) 0.0491(18) 0.000 0.0178(16) 0.000

loop_
_atom_type_symbol
_atom_type_description
_atom_type_scat_dispersion_real
_atom_type_scat_dispersion_imag
_atom_type_scat_source
C C 0.003 0.002 'International Tables Vol C Tables 4.2.6.8 and 6.1.1.4'
H H 0 0 'International Tables Vol C Tables 4.2.6.8 and 6.1.1.4'
Cl Cl 0.148 0.159 'International Tables Vol C Tables 4.2.6.8 and 6.1.1.4'
Cu Cu 0.32 1.265 'International Tables Vol C Tables 4.2.6.8 and 6.1.1.4'
N N 0.006 0.003 'International Tables Vol C Tables 4.2.6.8 and 6.1.1.4'
O O 0.011 0.006 'International Tables Vol C Tables 4.2.6.8 and 6.1.1.4'

loop_
_geom_angle_atom_site_label_1
_geom_angle_atom_site_label_2
_geom_angle_atom_site_label_3
_geom_angle_site_symmetry_1
_geom_angle_site_symmetry_3
_geom_angle
_geom_angle_publ_flag
Cl1 Cu1 Cl1 . 2_655 86.43(3) yes
Cl1 Cu1 Cl2 . . 93.006(17) yes
Cl1 Cu1 Cl2 2_655 . 101.25(2) yes
Cl2 Cu1 Cl2 . 6 157.01(4) yes
Cl1 Cu1 O1 . . 174.23(11) yes
Cl1 Cu1 O1 2_655 . 87.80(11) yes
Cl2 Cu1 O1 . . 88.12(3) yes
Cu1 Cl1 Cu1 . 2_655 93.57(3) yes
Cu1 O1 H1W . . 116.1(19) ?
H1W O1 H1W 6 . 112(2) ?
C4 C3 C31 . . 121.7(2) ?
C3 C31 H31A . . 109.5 ?
C3 C31 H31B . . 109.5 ?
H31A C31 H31B . . 109.5 ?
C3 C31 H31C . . 109.5 ?
H31A C31 H31C . . 109.5 ?
H31B C31 H31C . . 109.5 ?
C3 C31 H31D . . 109.5 ?
C3 C31 H31E . . 109.5 ?
H31D C31 H31E . . 109.5 ?
C3 C31 H31F . . 109.5 ?
H31D C31 H31F . . 109.5 ?
H31E C31 H31F . . 109.5 ?
C3 C4 C5 . . 122.4(3) ?
C3 C4 C41 . . 113.3(4) ?
C5 C4 C41 . . 124.2(4) ?
C4 C41 H41A . . 109.5 ?
C4 C41 H41B . . 109.5 ?
H41A C41 H41B . . 109.5 ?
C4 C41 H41C . . 109.5 ?
H41A C41 H41C . . 109.5 ?
H41B C41 H41C . . 109.5 ?
C4 C41 H41D . . 109.5 ?
C4 C41 H41E . . 109.5 ?
H41D C41 H41E . . 109.5 ?
C4 C41 H41F . . 109.5 ?
H41D C41 H41F . . 109.5 ?
H41E C41 H41F . . 109.5 ?
C6 C5 C4 . . 119.3(3) ?
C6 C5 H5 . . 120.3 ?
C4 C5 H5 . . 120.3 ?
C5 C6 H6 . . 119.9 ?
C5 C6 N1A . 6 119.9(4) ?

loop_
_geom_bond_atom_site_label_1
_geom_bond_atom_site_label_2
_geom_bond_site_symmetry_2
_geom_bond_distance
_geom_bond_publ_flag
Cu1 Cl1 . 2.2642(8) yes
Cu1 Cl1 2_655 2.8412(11) yes
Cu1 Cl2 . 2.2694(5) yes
Cu1 O1 . 1.980(2) yes
O1 H1W . 0.812(9) ?
C3 C4 . 1.345(4) ?
C3 C31 . 1.509(7) ?
C31 H31A . 0.96 ?
C31 H31B . 0.96 ?
C31 H31C . 0.96 ?
C31 H31D . 0.96 ?
C31 H31E . 0.96 ?
C31 H31F . 0.96 ?
C4 C5 . 1.396(4) ?
C4 C41 . 1.403(6) ?
C41 H41A . 0.96 ?
C41 H41B . 0.96 ?
C41 H41C . 0.96 ?
C41 H41D . 0.96 ?
C41 H41E . 0.96 ?
C41 H41F . 0.96 ?
C5 C6 . 1.342(3) ?
C5 H5 . 0.93 ?
C6 H6 . 0.93 ?
